data_4308480
loop_
_publ_author_name
'Meisa S. Khoshbin'
'Maxim V. Ovchinnikov'
'Chad A. Mirkin'
'Lev N. Zakharov'
'Arnold L. Rheingold'

_publ_section_title
;
Binuclear Ruthenium Macrocycles Formed via the Weak-Link Approach
;
_journal_name_full 'Inorganic Chemistry'
_journal_page_first 496
_journal_page_last 501
_journal_paper_doi 10.1021/ic048975y
_journal_volume 44
_journal_year 2005
_chemical_formula_sum 'C88 H112 Cl12 O8 P4 Ru2'
_chemical_formula_weight 2049.20
_chemical_name_systematic
; 
 ? 
;
_space_group_IT_number 82
_symmetry_cell_setting tetragonal
_symmetry_space_group_name_Hall 'I -4'
_symmetry_space_group_name_H-M 'I -4'
_atom_sites_solution_hydrogens geom
_atom_sites_solution_primary direct
_atom_sites_solution_secondary difmap
_audit_creation_method SHELXL-97
_cell_angle_alpha 90.00
_cell_angle_beta 90.00
_cell_angle_gamma 90.00
_cell_formula_units_Z 8
_cell_length_a 42.5605(18)
_cell_length_b 42.5605(18)
_cell_length_c 9.7061(8)
_cell_measurement_reflns_used 6868
_cell_measurement_temperature 150(2)
_cell_measurement_theta_max 27.50
_cell_measurement_theta_min 2.54
_cell_volume 17581.6(18)
_computing_cell_refinement 'Bruker SMART'
_computing_data_collection 'Bruker SMART'
_computing_data_reduction 'Bruker SAINT'
_computing_molecular_graphics 'Bruker SHELXTL'
_computing_publication_material 'Bruker SHELXTL'
_computing_structure_refinement 'SHELXL-97 (Sheldrick, 1997)'
_computing_structure_solution 'SHELXS-97 (Sheldrick, 1990)'
_diffrn_ambient_temperature 150(2)
_diffrn_measured_fraction_theta_full 0.953
_diffrn_measured_fraction_theta_max 0.953
_diffrn_measurement_device_type 'CCD area detector'
_diffrn_measurement_method 'phi and omega scans'
_diffrn_radiation_monochromator graphite
_diffrn_radiation_source 'fine-focus sealed tube'
_diffrn_radiation_type MoK\a
_diffrn_radiation_wavelength 0.71073
_diffrn_reflns_av_R_equivalents 0.0584
_diffrn_reflns_av_sigmaI/netI 0.0910
_diffrn_reflns_limit_h_max 54
_diffrn_reflns_limit_h_min -47
_diffrn_reflns_limit_k_max 55
_diffrn_reflns_limit_k_min -52
_diffrn_reflns_limit_l_max 7
_diffrn_reflns_limit_l_min -12
_diffrn_reflns_number 53897
_diffrn_reflns_theta_full 28.25
_diffrn_reflns_theta_max 28.25
_diffrn_reflns_theta_min 0.96
_exptl_absorpt_coefficient_mu 0.837
_exptl_absorpt_correction_T_max 1.000
_exptl_absorpt_correction_T_min 0.801
_exptl_absorpt_correction_type multi-scan
_exptl_absorpt_process_details SADABS
_exptl_crystal_colour Red
_exptl_crystal_density_diffrn 1.548
_exptl_crystal_density_meas 0
_exptl_crystal_density_method 'not measured'
_exptl_crystal_description Block
_exptl_crystal_F_000 8448
_exptl_crystal_size_max 0.15
_exptl_crystal_size_mid 0.10
_exptl_crystal_size_min 0.05
_refine_diff_density_max 2.163
_refine_diff_density_min -1.143
_refine_diff_density_rms 0.134
_refine_ls_abs_structure_details 'Flack H D (1983), Acta Cryst. A39, 876-881'
_refine_ls_abs_structure_Flack 0.48(4)
_refine_ls_extinction_method none
_refine_ls_goodness_of_fit_ref 0.978
_refine_ls_hydrogen_treatment mixed
_refine_ls_matrix_type full
_refine_ls_number_parameters 725
_refine_ls_number_reflns 20119
_refine_ls_number_restraints 0
_refine_ls_restrained_S_all 0.978
_refine_ls_R_factor_all 0.0766
_refine_ls_R_factor_gt 0.0605
_refine_ls_shift/su_max 0.003
_refine_ls_shift/su_mean 0.000
_refine_ls_structure_factor_coef Fsqd
_refine_ls_weighting_details 'calc w=1/[\s^2^(Fo^2^)+(0.0729P)^2^+0.0000P] where P=(Fo^2^+2Fc^2^)/3'
_refine_ls_weighting_scheme calc
_refine_ls_wR_factor_gt 0.1338
_refine_ls_wR_factor_ref 0.1393
_reflns_number_gt 15161
_reflns_number_total 20119
_reflns_threshold_expression >2sigma(I)
_cod_data_source_file ic048975ysi20040728_014812.cif
_cod_data_source_block mir63
_cod_depositor_comments
;
The following automatic conversions were performed:
'_symmetry_cell_setting' value 'Tetragonal' changed to 'tetragonal'
according to '/home/saulius/struct/CIF-dictionaries/cif_core.dic'
dictionary named 'cif_core.dic' version 2.4.1 from
2010-06-29.

'_exptl_absorpt_correction_type' value 'Multi-scan' changed
to 'multi-scan' according to
'/home/saulius/struct/CIF-dictionaries/cif_core.dic' dictionary named
'cif_core.dic' version 2.4.1 from 2010-06-29.

Automatic conversion script
Id: cif_fix_enum 1527 2010-12-29 10:47:43Z saulius 
;
_cod_database_code 4308480

loop_
_symmetry_equiv_pos_as_xyz
'x, y, z'
'-x, -y, z'
'y, -x, -z'
'-y, x, -z'
'x+1/2, y+1/2, z+1/2'
'-x+1/2, -y+1/2, z+1/2'
'y+1/2, -x+1/2, -z+1/2'
'-y+1/2, x+1/2, -z+1/2'

loop_
_atom_site_label
_atom_site_type_symbol
_atom_site_fract_x
_atom_site_fract_y
_atom_site_fract_z
_atom_site_U_iso_or_equiv
_atom_site_adp_type
_atom_site_occupancy
_atom_site_symmetry_multiplicity
_atom_site_calc_flag
_atom_site_refinement_flags
_atom_site_disorder_assembly
_atom_site_disorder_group
Ru1 Ru 0.455668(11) 0.674322(11) 0.14958(5) 0.02052(11) Uani 1 1 d . . .
Ru2 Ru 0.540015(11) 0.823753(11) 0.60772(5) 0.01790(11) Uani 1 1 d . . .
Cl1 Cl 0.51074(3) 0.66405(4) 0.13134(17) 0.0278(3) Uani 1 1 d . . .
Cl2 Cl 0.40645(4) 0.69637(4) 0.21561(19) 0.0345(4) Uani 1 1 d . . .
Cl3 Cl 0.58905(4) 0.80084(4) 0.54404(19) 0.0326(4) Uani 1 1 d . . .
Cl4 Cl 0.48540(3) 0.83476(3) 0.62620(17) 0.0243(3) Uani 1 1 d . . .
P1 P 0.44161(4) 0.62598(4) 0.21289(18) 0.0248(4) Uani 1 1 d . . .
P2 P 0.44700(4) 0.67102(4) -0.07643(16) 0.0245(4) Uani 1 1 d . . .
P3 P 0.54887(4) 0.82720(4) 0.83329(18) 0.0220(3) Uani 1 1 d . . .
P4 P 0.55480(4) 0.87169(4) 0.54257(17) 0.0182(3) Uani 1 1 d . . .
O1 O 0.46744(9) 0.67853(9) 0.3795(5) 0.0216(8) Uiso 1 1 d . . .
O2 O 0.46943(10) 0.72522(10) 0.0870(5) 0.0266(10) Uiso 1 1 d . . .
O3 O 0.52572(10) 0.77302(9) 0.6704(4) 0.0283(10) Uani 1 1 d . . .
O4 O 0.52987(10) 0.81995(9) 0.3718(4) 0.0283(10) Uani 1 1 d . . .
C1 C 0.46796(18) 0.64706(15) 0.4475(7) 0.0350(17) Uani 1 1 d . . .
H1A H 0.4871 0.6353 0.4204 0.042 Uiso 1 1 calc R . .
H1B H 0.4678 0.6494 0.5489 0.042 Uiso 1 1 calc R . .
C2 C 0.43895(16) 0.63005(13) 0.3999(7) 0.0303(15) Uani 1 1 d . . .
H2A H 0.4199 0.6421 0.4251 0.036 Uiso 1 1 calc R . .
H2B H 0.4377 0.6091 0.4438 0.036 Uiso 1 1 calc R . .
C3 C 0.45444(16) 0.73414(14) -0.0415(7) 0.0292(15) Uani 1 1 d . . .
H3A H 0.4624 0.7547 -0.0739 0.035 Uiso 1 1 calc R . .
H3B H 0.4314 0.7356 -0.0298 0.035 Uiso 1 1 calc R . .
C4 C 0.46280(19) 0.70844(15) -0.1428(7) 0.0382(17) Uani 1 1 d . . .
H4A H 0.4859 0.7070 -0.1530 0.046 Uiso 1 1 calc R . .
H4B H 0.4536 0.7131 -0.2342 0.046 Uiso 1 1 calc R . .
C5 C 0.48297(13) 0.70159(14) 0.4556(6) 0.0201(13) Uani 1 1 d . . .
C6 C 0.51328(15) 0.69697(15) 0.4975(7) 0.0270(14) Uani 1 1 d . . .
H6A H 0.5238 0.6778 0.4779 0.032 Uiso 1 1 calc R . .
C7 C 0.52861(14) 0.72094(15) 0.5697(7) 0.0255(14) Uani 1 1 d . . .
H7A H 0.5497 0.7186 0.6006 0.031 Uiso 1 1 calc R . .
C8 C 0.51151(15) 0.74865(13) 0.5945(7) 0.0258(14) Uani 1 1 d . . .
C9 C 0.48281(14) 0.75283(14) 0.5462(6) 0.0211(13) Uani 1 1 d . . .
H9A H 0.4726 0.7725 0.5592 0.025 Uiso 1 1 calc R . .
C10 C 0.46757(13) 0.72907(14) 0.4772(6) 0.0183(12) Uani 1 1 d . . .
H10A H 0.4467 0.7318 0.4453 0.022 Uiso 1 1 calc R . .
C11 C 0.48270(13) 0.74922(14) 0.1609(6) 0.0210(12) Uani 1 1 d . . .
C12 C 0.51409(16) 0.74399(15) 0.2081(7) 0.0300(16) Uani 1 1 d . . .
H12A H 0.5250 0.7251 0.1881 0.036 Uiso 1 1 calc R . .
C13 C 0.52813(16) 0.76836(15) 0.2860(6) 0.0274(14) Uani 1 1 d . . .
H13A H 0.5485 0.7654 0.3240 0.033 Uiso 1 1 calc R . .
C14 C 0.51268(14) 0.79606(14) 0.3070(6) 0.0212(13) Uani 1 1 d . . .
C15 C 0.48269(15) 0.80205(15) 0.2552(7) 0.0281(14) Uani 1 1 d . . .
H15A H 0.4729 0.8219 0.2681 0.034 Uiso 1 1 calc R . .
C16 C 0.46727(16) 0.77763(15) 0.1827(7) 0.0320(16) Uani 1 1 d . . .
H16A H 0.4465 0.7806 0.1492 0.038 Uiso 1 1 calc R . .
C17 C 0.54044(17) 0.76383(15) 0.7994(7) 0.0326(16) Uani 1 1 d . . .
H17A H 0.5634 0.7614 0.7870 0.039 Uiso 1 1 calc R . .
H17B H 0.5317 0.7436 0.8322 0.039 Uiso 1 1 calc R . .
C18 C 0.53343(18) 0.78971(14) 0.9013(8) 0.0357(16) Uani 1 1 d . . .
H18A H 0.5434 0.7849 0.9910 0.043 Uiso 1 1 calc R . .
H18B H 0.5105 0.7914 0.9158 0.043 Uiso 1 1 calc R . .
C19 C 0.52835(13) 0.85005(13) 0.3123(6) 0.0179(12) Uani 1 1 d . . .
H19A H 0.5096 0.8614 0.3460 0.022 Uiso 1 1 calc R . .
H19B H 0.5270 0.8484 0.2107 0.022 Uiso 1 1 calc R . .
C20 C 0.55725(14) 0.86705(13) 0.3524(7) 0.0236(13) Uani 1 1 d . . .
H20A H 0.5582 0.8878 0.3067 0.028 Uiso 1 1 calc R . .
H20B H 0.5762 0.8549 0.3266 0.028 Uiso 1 1 calc R . .
C21 C 0.46921(16) 0.59222(15) 0.1962(7) 0.0279(15) Uani 1 1 d . . .
C22 C 0.4677(2) 0.56759(18) 0.2829(9) 0.049(2) Uani 1 1 d . . .
H22A H 0.4523 0.5679 0.3541 0.059 Uiso 1 1 calc R . .
C23 C 0.48711(18) 0.5422(2) 0.2731(9) 0.050(2) Uani 1 1 d . . .
H23A H 0.4858 0.5257 0.3388 0.061 Uiso 1 1 calc R . .
C24 C 0.50881(18) 0.54055(16) 0.1669(9) 0.0408(18) Uani 1 1 d . . .
H24A H 0.5231 0.5235 0.1601 0.049 Uiso 1 1 calc R . .
C25 C 0.50887(16) 0.56489(15) 0.0702(8) 0.0327(16) Uani 1 1 d . . .
H25A H 0.5224 0.5638 -0.0076 0.039 Uiso 1 1 calc R . .
C26 C 0.48920(15) 0.59079(16) 0.0877(7) 0.0295(15) Uani 1 1 d . . .
H26A H 0.4898 0.6075 0.0231 0.035 Uiso 1 1 calc R . .
C27 C 0.40533(15) 0.60810(15) 0.1633(7) 0.0292(15) Uani 1 1 d . . .
C28 C 0.40537(19) 0.58571(15) 0.0562(7) 0.0371(17) Uani 1 1 d . . .
H28A H 0.4245 0.5793 0.0147 0.044 Uiso 1 1 calc R . .
C29 C 0.37609(16) 0.57282(16) 0.0110(7) 0.0357(17) Uani 1 1 d . . .
H29A H 0.3760 0.5571 -0.0585 0.043 Uiso 1 1 calc R . .
C30 C 0.34890(19) 0.58257(19) 0.0652(9) 0.048(2) Uani 1 1 d . . .
H30A H 0.3296 0.5754 0.0274 0.057 Uiso 1 1 calc R . .
C31 C 0.34865(17) 0.6035(2) 0.1787(9) 0.051(2) Uani 1 1 d . . .
H31A H 0.3296 0.6079 0.2264 0.061 Uiso 1 1 calc R . .
C32 C 0.37651(18) 0.61762(17) 0.2193(9) 0.0408(18) Uani 1 1 d . . .
H32A H 0.3761 0.6339 0.2860 0.049 Uiso 1 1 calc R . .
C33 C 0.46757(14) 0.64108(14) -0.1784(7) 0.0246(13) Uiso 1 1 d . . .
C34 C 0.50003(18) 0.64387(18) -0.2043(8) 0.0423(19) Uani 1 1 d . . .
H34A H 0.5113 0.6618 -0.1735 0.051 Uiso 1 1 calc R . .
C35 C 0.51576(18) 0.6194(2) -0.2775(8) 0.043(2) Uani 1 1 d . . .
H35A H 0.5374 0.6215 -0.2987 0.052 Uiso 1 1 calc R . .
C36 C 0.5000(2) 0.5931(2) -0.3172(8) 0.050(2) Uani 1 1 d . . .
H36A H 0.5108 0.5764 -0.3616 0.060 Uiso 1 1 calc R . .
C37 C 0.4673(2) 0.59110(17) -0.2914(8) 0.0400(18) Uani 1 1 d . . .
H37A H 0.4560 0.5732 -0.3220 0.048 Uiso 1 1 calc R . .
C38 C 0.4522(2) 0.61400(16) -0.2245(7) 0.0372(18) Uani 1 1 d . . .
H38A H 0.4303 0.6118 -0.2078 0.045 Uiso 1 1 calc R . .
C39 C 0.40825(14) 0.66984(13) -0.1548(7) 0.0240(13) Uani 1 1 d . . .
C40 C 0.38084(18) 0.66377(18) -0.0822(9) 0.0444(19) Uani 1 1 d . . .
H40A H 0.3826 0.6605 0.0143 0.053 Uiso 1 1 calc R . .
C41 C 0.35188(19) 0.66224(19) -0.1388(10) 0.056(2) Uani 1 1 d . . .
H41A H 0.3337 0.6578 -0.0858 0.067 Uiso 1 1 calc R . .
C42 C 0.3505(3) 0.6679(2) -0.2884(11) 0.069(3) Uani 1 1 d . . .
H42A H 0.3308 0.6669 -0.3342 0.083 Uiso 1 1 calc R . .
C43 C 0.3754(2) 0.67427(19) -0.3584(9) 0.054(2) Uani 1 1 d . . .
H43A H 0.3734 0.6788 -0.4538 0.065 Uiso 1 1 calc R . .
C44 C 0.40507(19) 0.67472(16) -0.2986(8) 0.0416(19) Uani 1 1 d . . .
H44A H 0.4231 0.6783 -0.3539 0.050 Uiso 1 1 calc R . .
C45 C 0.58738(17) 0.82782(14) 0.9153(7) 0.0320(16) Uani 1 1 d . . .
C46 C 0.61485(16) 0.83396(17) 0.8366(10) 0.0419(19) Uani 1 1 d . . .
H46A H 0.6139 0.8374 0.7400 0.050 Uiso 1 1 calc R . .
C47 C 0.64416(18) 0.83482(18) 0.9096(9) 0.0448(19) Uani 1 1 d . . .
H47A H 0.6626 0.8395 0.8585 0.054 Uiso 1 1 calc R . .
C48 C 0.64712(19) 0.8298(2) 1.0384(11) 0.053(2) Uani 1 1 d . . .
H48A H 0.6673 0.8299 1.0800 0.064 Uiso 1 1 calc R . .
C49 C 0.61921(18) 0.8239(2) 1.1212(9) 0.050(2) Uani 1 1 d . . .
H49A H 0.6207 0.8211 1.2181 0.061 Uiso 1 1 calc R . .
C50 C 0.59026(18) 0.82242(16) 1.0551(7) 0.0369(17) Uani 1 1 d . . .
H50A H 0.5720 0.8176 1.1073 0.044 Uiso 1 1 calc R . .
C51 C 0.52765(15) 0.85746(14) 0.9314(6) 0.0245(14) Uani 1 1 d . . .
C52 C 0.54502(15) 0.88321(14) 0.9751(7) 0.0244(14) Uani 1 1 d . . .
H52A H 0.5670 0.8844 0.9598 0.029 Uiso 1 1 calc R . .
C53 C 0.52827(18) 0.90804(15) 1.0448(7) 0.0314(16) Uani 1 1 d . . .
H53A H 0.5392 0.9264 1.0731 0.038 Uiso 1 1 calc R . .
C54 C 0.49689(18) 0.90524(16) 1.0703(7) 0.0358(17) Uani 1 1 d . . .
H54A H 0.4863 0.9213 1.1202 0.043 Uiso 1 1 calc R . .
C55 C 0.47998(18) 0.87898(17) 1.0238(8) 0.0361(17) Uani 1 1 d . . .
H55A H 0.4581 0.8769 1.0407 0.043 Uiso 1 1 calc R . .
C56 C 0.49654(15) 0.85619(16) 0.9523(6) 0.0269(14) Uani 1 1 d . . .
H56A H 0.4853 0.8388 0.9163 0.032 Uiso 1 1 calc R . .
C57 C 0.59353(14) 0.88788(14) 0.5948(7) 0.0237(13) Uani 1 1 d . . .
C58 C 0.59479(15) 0.91087(13) 0.6963(6) 0.0226(13) Uani 1 1 d . . .
H58A H 0.5758 0.9176 0.7380 0.027 Uiso 1 1 calc R . .
C59 C 0.62111(18) 0.92342(16) 0.7359(8) 0.0385(18) Uani 1 1 d . . .
H59A H 0.6211 0.9394 0.8042 0.046 Uiso 1 1 calc R . .
C60 C 0.64996(18) 0.91317(18) 0.6772(9) 0.048(2) Uani 1 1 d . . .
H60A H 0.6692 0.9228 0.7028 0.057 Uiso 1 1 calc R . .
C61 C 0.64956(16) 0.88934(18) 0.5838(8) 0.0410(18) Uani 1 1 d . . .
H61A H 0.6688 0.8810 0.5504 0.049 Uiso 1 1 calc R . .
C62 C 0.62049(14) 0.87683(16) 0.5358(8) 0.0336(16) Uani 1 1 d . . .
H62A H 0.6199 0.8614 0.4653 0.040 Uiso 1 1 calc R . .
C63 C 0.52974(15) 0.90593(13) 0.5611(7) 0.0252(14) Uani 1 1 d . . .
C64 C 0.53156(16) 0.93106(15) 0.4688(7) 0.0300(15) Uani 1 1 d . . .
H64A H 0.5460 0.9304 0.3944 0.036 Uiso 1 1 calc R . .
C65 C 0.51206(19) 0.95699(15) 0.4864(9) 0.046(2) Uani 1 1 d . . .
H65A H 0.5129 0.9736 0.4213 0.056 Uiso 1 1 calc R . .
C66 C 0.49146(15) 0.95909(15) 0.5968(8) 0.0336(16) Uani 1 1 d . . .
H66A H 0.4794 0.9776 0.6109 0.040 Uiso 1 1 calc R . .
C67 C 0.48867(14) 0.93453(15) 0.6841(8) 0.0313(16) Uani 1 1 d . . .
H67A H 0.4737 0.9355 0.7564 0.038 Uiso 1 1 calc R . .
C68 C 0.50714(14) 0.90814(14) 0.6703(7) 0.0243(14) Uani 1 1 d . . .
H68A H 0.5049 0.8913 0.7336 0.029 Uiso 1 1 calc R . .

loop_
_atom_site_aniso_label
_atom_site_aniso_U_11
_atom_site_aniso_U_22
_atom_site_aniso_U_33
_atom_site_aniso_U_23
_atom_site_aniso_U_13
_atom_site_aniso_U_12
Ru1 0.0284(3) 0.0207(2) 0.0125(2) -0.00197(18) -0.00198(18) -0.00373(18)
Ru2 0.0240(2) 0.0181(2) 0.0116(2) -0.00217(17) 0.00128(17) -0.00258(18)
Cl1 0.0334(7) 0.0325(8) 0.0174(8) -0.0072(6) -0.0012(6) 0.0017(6)
Cl2 0.0341(9) 0.0379(9) 0.0315(9) -0.0052(7) -0.0002(7) 0.0018(7)
Cl3 0.0297(8) 0.0370(9) 0.0311(9) -0.0055(7) 0.0026(7) 0.0084(7)
Cl4 0.0283(7) 0.0247(7) 0.0198(8) -0.0025(6) 0.0012(6) 0.0017(5)
P1 0.0351(9) 0.0233(8) 0.0159(8) 0.0000(6) -0.0020(7) -0.0039(6)
P2 0.0392(9) 0.0271(8) 0.0072(7) -0.0009(6) -0.0005(6) -0.0067(7)
P3 0.0284(8) 0.0205(7) 0.0171(8) -0.0006(7) -0.0034(6) 0.0003(6)
P4 0.0211(7) 0.0185(7) 0.0149(8) -0.0042(6) 0.0014(6) -0.0057(6)
O3 0.051(3) 0.0198(19) 0.0143(19) 0.0033(15) -0.0169(18) -0.0131(17)
O4 0.055(3) 0.0174(18) 0.0119(18) -0.0069(15) -0.0075(17) -0.0062(17)
C1 0.067(5) 0.024(3) 0.015(3) 0.005(3) 0.011(3) -0.003(3)
C2 0.052(4) 0.016(3) 0.024(4) -0.005(3) 0.008(3) -0.007(3)
C3 0.043(4) 0.019(3) 0.025(4) 0.007(2) -0.017(3) -0.017(3)
C4 0.069(5) 0.039(4) 0.006(3) -0.001(3) -0.003(3) -0.009(3)
C5 0.024(3) 0.021(3) 0.016(3) 0.002(2) 0.005(2) -0.010(2)
C6 0.036(4) 0.026(3) 0.020(3) -0.005(3) 0.001(3) 0.016(3)
C7 0.025(3) 0.034(3) 0.017(3) 0.007(3) -0.004(2) 0.003(2)
C8 0.040(3) 0.012(3) 0.026(3) -0.003(2) 0.006(3) -0.011(2)
C9 0.029(3) 0.023(3) 0.011(3) 0.004(2) -0.004(2) 0.004(2)
C10 0.019(3) 0.028(3) 0.008(3) 0.001(2) 0.004(2) 0.008(2)
C11 0.023(3) 0.031(3) 0.009(3) 0.005(2) -0.006(2) -0.014(2)
C12 0.042(4) 0.019(3) 0.029(4) -0.005(3) 0.009(3) -0.011(3)
C13 0.040(4) 0.033(3) 0.009(3) 0.006(2) 0.000(3) -0.011(3)
C14 0.029(3) 0.028(3) 0.006(3) 0.000(2) 0.006(2) -0.005(2)
C15 0.033(3) 0.026(3) 0.025(4) -0.004(3) -0.004(3) -0.002(3)
C16 0.039(4) 0.029(3) 0.028(4) -0.012(3) -0.004(3) -0.002(3)
C17 0.048(4) 0.028(3) 0.021(4) 0.007(3) -0.013(3) -0.013(3)
C18 0.054(4) 0.027(3) 0.025(4) 0.004(3) -0.008(3) -0.002(3)
C19 0.028(3) 0.013(3) 0.013(3) 0.007(2) -0.010(2) -0.010(2)
C20 0.034(3) 0.019(3) 0.018(3) -0.007(2) -0.003(3) -0.007(2)
C21 0.033(4) 0.038(4) 0.013(3) -0.010(3) -0.001(3) -0.007(3)
C22 0.066(5) 0.036(4) 0.045(5) 0.003(4) 0.016(4) -0.001(4)
C23 0.047(5) 0.062(5) 0.042(5) 0.016(4) 0.021(4) 0.027(4)
C24 0.049(4) 0.029(3) 0.044(5) 0.000(3) -0.004(4) 0.009(3)
C25 0.040(4) 0.032(4) 0.026(4) -0.002(3) -0.004(3) 0.000(3)
C26 0.031(3) 0.033(3) 0.024(4) -0.004(3) -0.004(3) 0.004(3)
C27 0.039(3) 0.030(3) 0.019(3) 0.013(3) -0.007(3) -0.014(3)
C28 0.061(5) 0.027(3) 0.023(4) -0.002(3) -0.007(3) -0.013(3)
C29 0.042(4) 0.039(4) 0.025(4) 0.012(3) -0.024(3) -0.016(3)
C30 0.042(4) 0.062(5) 0.038(5) 0.013(4) -0.015(4) -0.015(4)
C31 0.032(4) 0.070(5) 0.049(5) 0.002(4) -0.006(3) -0.011(3)
C32 0.050(5) 0.034(4) 0.038(4) -0.003(3) -0.005(3) -0.010(3)
C34 0.052(5) 0.047(4) 0.029(4) -0.009(3) -0.019(4) 0.007(4)
C35 0.034(4) 0.069(5) 0.026(4) 0.002(4) 0.007(3) 0.019(4)
C36 0.060(5) 0.067(6) 0.024(4) -0.011(4) -0.003(4) 0.015(4)
C37 0.062(5) 0.036(4) 0.022(4) 0.001(3) -0.008(3) 0.002(3)
C38 0.072(5) 0.030(4) 0.010(3) 0.002(3) -0.010(3) -0.010(3)
C39 0.026(3) 0.025(3) 0.021(3) -0.004(3) -0.013(3) -0.004(2)
C40 0.047(4) 0.049(4) 0.038(5) -0.004(3) -0.012(3) 0.006(3)
C41 0.047(4) 0.065(5) 0.055(6) -0.001(4) -0.026(4) -0.018(4)
C42 0.074(7) 0.084(7) 0.049(6) -0.015(5) -0.034(5) 0.007(6)
C43 0.075(6) 0.054(5) 0.033(5) -0.007(4) -0.038(5) 0.007(4)
C44 0.053(5) 0.037(4) 0.034(4) -0.002(3) -0.024(3) -0.011(3)
C45 0.047(4) 0.024(3) 0.025(4) -0.007(3) 0.003(3) 0.008(3)
C46 0.033(4) 0.042(4) 0.051(5) 0.002(4) -0.021(4) -0.005(3)
C47 0.037(4) 0.052(4) 0.046(5) 0.006(4) 0.000(3) 0.005(3)
C48 0.041(5) 0.056(5) 0.063(7) 0.000(4) -0.026(4) -0.002(4)
C49 0.052(4) 0.073(5) 0.027(4) -0.010(4) -0.008(4) 0.018(4)
C50 0.047(4) 0.047(4) 0.017(3) -0.010(3) 0.001(3) 0.017(3)
C51 0.041(4) 0.028(3) 0.004(2) 0.000(2) -0.010(2) 0.003(2)
C52 0.030(3) 0.022(3) 0.020(3) 0.008(2) -0.001(3) 0.011(3)
C53 0.052(4) 0.022(3) 0.020(4) -0.005(3) -0.008(3) 0.004(3)
C54 0.050(4) 0.034(4) 0.024(4) 0.008(3) -0.001(3) 0.019(3)
C55 0.038(4) 0.049(4) 0.021(4) -0.005(3) -0.011(3) 0.018(3)
C56 0.029(3) 0.044(4) 0.008(3) -0.004(3) 0.000(2) -0.001(3)
C57 0.028(3) 0.025(3) 0.018(3) -0.007(2) 0.003(3) 0.001(2)
C58 0.032(3) 0.021(3) 0.014(3) 0.004(2) -0.003(2) 0.001(2)
C59 0.057(5) 0.027(3) 0.032(4) -0.007(3) -0.002(3) -0.024(3)
C60 0.040(4) 0.049(4) 0.053(5) 0.009(4) -0.014(4) -0.017(3)
C61 0.028(3) 0.054(4) 0.041(4) 0.011(3) 0.011(3) -0.004(3)
C62 0.017(3) 0.044(4) 0.039(4) -0.005(3) 0.005(3) -0.004(3)
C63 0.033(3) 0.012(3) 0.030(4) 0.001(2) -0.004(3) -0.007(2)
C64 0.038(4) 0.025(3) 0.028(4) 0.006(3) 0.013(3) 0.007(3)
C65 0.069(5) 0.011(3) 0.058(6) 0.009(3) 0.005(4) -0.008(3)
C66 0.028(3) 0.034(3) 0.040(4) -0.002(3) 0.007(3) 0.000(3)
C67 0.022(3) 0.036(4) 0.036(4) -0.009(3) 0.009(3) -0.001(3)
C68 0.030(3) 0.023(3) 0.020(3) -0.001(2) 0.008(3) -0.009(2)

loop_
_atom_type_symbol
_atom_type_description
_atom_type_scat_dispersion_real
_atom_type_scat_dispersion_imag
_atom_type_scat_source
C C 0.0033 0.0016 'International Tables Vol C Tables 4.2.6.8 and 6.1.1.4'
H H 0.0000 0.0000 'International Tables Vol C Tables 4.2.6.8 and 6.1.1.4'
P P 0.1023 0.0942 'International Tables Vol C Tables 4.2.6.8 and 6.1.1.4'
Cl Cl 0.1484 0.1585 'International Tables Vol C Tables 4.2.6.8 and 6.1.1.4'
Ru Ru -1.2594 0.8363 'International Tables Vol C Tables 4.2.6.8 and 6.1.1.4'
O O 0.0106 0.0060 'International Tables Vol C Tables 4.2.6.8 and 6.1.1.4'

loop_
_geom_angle_atom_site_label_1
_geom_angle_atom_site_label_2
_geom_angle_atom_site_label_3
_geom_angle
_geom_angle_site_symmetry_1
_geom_angle_site_symmetry_3
_geom_angle_publ_flag
P2 Ru1 P1 99.71(6) . . ?
P2 Ru1 O1 176.79(11) . . ?
P1 Ru1 O1 82.09(11) . . ?
P2 Ru1 O2 81.00(12) . . ?
P1 Ru1 O2 178.64(12) . . ?
O1 Ru1 O2 97.26(15) . . ?
P2 Ru1 Cl2 98.28(7) . . ?
P1 Ru1 Cl2 93.06(6) . . ?
O1 Ru1 Cl2 84.24(11) . . ?
O2 Ru1 Cl2 85.69(11) . . ?
P2 Ru1 Cl1 94.46(6) . . ?
P1 Ru1 Cl1 96.59(6) . . ?
O1 Ru1 Cl1 82.66(10) . . ?
O2 Ru1 Cl1 84.50(11) . . ?
Cl2 Ru1 Cl1 162.49(6) . . ?
P4 Ru2 P3 99.85(6) . . ?
P4 Ru2 O3 178.11(13) . . ?
P3 Ru2 O3 81.27(11) . . ?
P4 Ru2 O4 80.64(11) . . ?
P3 Ru2 O4 179.07(12) . . ?
O3 Ru2 O4 98.27(14) . . ?
P4 Ru2 Cl4 96.73(6) . . ?
P3 Ru2 Cl4 94.49(6) . . ?
O3 Ru2 Cl4 84.68(12) . . ?
O4 Ru2 Cl4 84.66(12) . . ?
P4 Ru2 Cl3 93.08(6) . . ?
P3 Ru2 Cl3 97.68(6) . . ?
O3 Ru2 Cl3 85.25(12) . . ?
O4 Ru2 Cl3 83.07(12) . . ?
Cl4 Ru2 Cl3 162.83(6) . . ?
C27 P1 C2 104.7(3) . . ?
C27 P1 C21 101.1(3) . . ?
C2 P1 C21 101.5(3) . . ?
C27 P1 Ru1 123.4(2) . . ?
C2 P1 Ru1 101.71(19) . . ?
C21 P1 Ru1 121.2(2) . . ?
C39 P2 C33 100.8(3) . . ?
C39 P2 C4 102.0(3) . . ?
C33 P2 C4 103.7(3) . . ?
C39 P2 Ru1 124.3(2) . . ?
C33 P2 Ru1 119.7(2) . . ?
C4 P2 Ru1 103.2(2) . . ?
C45 P3 C51 101.8(3) . . ?
C45 P3 C18 100.2(3) . . ?
C51 P3 C18 104.2(3) . . ?
C45 P3 Ru2 125.7(2) . . ?
C51 P3 Ru2 118.20(19) . . ?
C18 P3 Ru2 103.5(2) . . ?
C63 P4 C57 101.3(3) . . ?
C63 P4 C20 102.5(3) . . ?
C57 P4 C20 105.1(3) . . ?
C63 P4 Ru2 122.8(2) . . ?
C57 P4 Ru2 120.9(2) . . ?
C20 P4 Ru2 101.57(18) . . ?
C5 O1 C1 113.0(5) . . ?
C5 O1 Ru1 132.3(3) . . ?
C1 O1 Ru1 111.3(4) . . ?
C11 O2 C3 115.8(5) . . ?
C11 O2 Ru1 131.5(4) . . ?
C3 O2 Ru1 110.9(3) . . ?
C8 O3 C17 115.9(5) . . ?
C8 O3 Ru2 131.3(4) . . ?
C17 O3 Ru2 111.3(3) . . ?
C14 O4 C19 116.9(4) . . ?
C14 O4 Ru2 125.9(3) . . ?
C19 O4 Ru2 110.4(3) . . ?
C2 C1 O1 106.5(6) . . ?
C1 C2 P1 107.4(5) . . ?
O2 C3 C4 105.4(5) . . ?
C3 C4 P2 108.1(5) . . ?
C10 C5 C6 122.3(6) . . ?
C10 C5 O1 117.4(5) . . ?
C6 C5 O1 120.2(5) . . ?
C5 C6 C7 119.0(6) . . ?
C6 C7 C8 117.1(6) . . ?
C9 C8 O3 118.9(6) . . ?
C9 C8 C7 122.1(6) . . ?
O3 C8 C7 119.0(6) . . ?
C8 C9 C10 120.7(6) . . ?
C5 C10 C9 118.8(6) . . ?
O2 C11 C16 122.2(5) . . ?
O2 C11 C12 115.9(6) . . ?
C16 C11 C12 121.8(6) . . ?
C13 C12 C11 116.8(6) . . ?
C14 C13 C12 120.6(6) . . ?
C13 C14 C15 123.0(6) . . ?
C13 C14 O4 116.2(5) . . ?
C15 C14 O4 120.4(5) . . ?
C14 C15 C16 118.0(6) . . ?
C11 C16 C15 119.6(6) . . ?
O3 C17 C18 106.4(5) . . ?
C17 C18 P3 109.0(5) . . ?
O4 C19 C20 107.4(5) . . ?
C19 C20 P4 105.5(4) . . ?
C22 C21 C26 118.8(7) . . ?
C22 C21 P1 121.0(6) . . ?
C26 C21 P1 119.9(5) . . ?
C21 C22 C23 122.9(8) . . ?
C22 C23 C24 119.7(8) . . ?
C23 C24 C25 117.6(7) . . ?
C24 C25 C26 120.2(7) . . ?
C21 C26 C25 120.5(7) . . ?
C28 C27 C32 118.9(6) . . ?
C28 C27 P1 119.0(6) . . ?
C32 C27 P1 121.9(6) . . ?
C27 C28 C29 119.0(7) . . ?
C30 C29 C28 120.9(7) . . ?
C29 C30 C31 120.5(7) . . ?
C32 C31 C30 119.1(8) . . ?
C31 C32 C27 120.9(7) . . ?
C38 C33 C34 118.0(6) . . ?
C38 C33 P2 121.5(5) . . ?
C34 C33 P2 120.4(5) . . ?
C33 C34 C35 119.2(7) . . ?
C36 C35 C34 120.7(8) . . ?
C35 C36 C37 118.8(8) . . ?
C38 C37 C36 121.0(8) . . ?
C37 C38 C33 122.1(8) . . ?
C40 C39 C44 116.5(6) . . ?
C40 C39 P2 123.8(5) . . ?
C44 C39 P2 119.7(5) . . ?
C41 C40 C39 124.7(8) . . ?
C40 C41 C42 115.5(9) . . ?
C43 C42 C41 121.4(9) . . ?
C42 C43 C44 122.1(9) . . ?
C43 C44 C39 119.7(8) . . ?
C50 C45 C46 119.0(7) . . ?
C50 C45 P3 120.4(6) . . ?
C46 C45 P3 120.5(6) . . ?
C45 C46 C47 117.0(8) . . ?
C48 C47 C46 124.5(8) . . ?
C47 C48 C49 119.3(8) . . ?
C50 C49 C48 118.4(8) . . ?
C45 C50 C49 121.6(8) . . ?
C56 C51 C52 120.7(6) . . ?
C56 C51 P3 122.4(5) . . ?
C52 C51 P3 116.7(5) . . ?
C51 C52 C53 117.3(6) . . ?
C54 C53 C52 120.3(6) . . ?
C53 C54 C55 120.9(7) . . ?
C56 C55 C54 117.2(7) . . ?
C51 C56 C55 123.4(7) . . ?
C62 C57 C58 120.5(6) . . ?
C62 C57 P4 120.2(5) . . ?
C58 C57 P4 119.3(5) . . ?
C59 C58 C57 122.2(6) . . ?
C58 C59 C60 120.0(7) . . ?
C61 C60 C59 119.0(7) . . ?
C60 C61 C62 120.5(7) . . ?
C57 C62 C61 117.6(7) . . ?
C64 C63 C68 117.4(6) . . ?
C64 C63 P4 121.2(5) . . ?
C68 C63 P4 121.3(5) . . ?
C65 C64 C63 119.7(6) . . ?
C66 C65 C64 121.5(7) . . ?
C67 C66 C65 119.4(6) . . ?
C66 C67 C68 121.3(6) . . ?
C67 C68 C63 120.5(6) . . ?

loop_
_geom_bond_atom_site_label_1
_geom_bond_atom_site_label_2
_geom_bond_distance
_geom_bond_site_symmetry_2
_geom_bond_publ_flag
Ru1 P2 2.2289(16) . ?
Ru1 P1 2.2291(17) . ?
Ru1 O1 2.294(5) . ?
Ru1 O2 2.325(4) . ?
Ru1 Cl2 2.3830(18) . ?
Ru1 Cl1 2.3909(16) . ?
Ru2 P4 2.2266(16) . ?
Ru2 P3 2.2265(18) . ?
Ru2 O3 2.324(4) . ?
Ru2 O4 2.336(4) . ?
Ru2 Cl4 2.3780(15) . ?
Ru2 Cl3 2.3849(17) . ?
P1 C27 1.788(6) . ?
P1 C2 1.827(7) . ?
P1 C21 1.863(7) . ?
P2 C39 1.817(6) . ?
P2 C33 1.835(6) . ?
P2 C4 1.845(7) . ?
P3 C45 1.822(7) . ?
P3 C51 1.839(6) . ?
P3 C18 1.847(7) . ?
P4 C63 1.815(6) . ?
P4 C57 1.857(6) . ?
P4 C20 1.859(7) . ?
O1 C5 1.395(7) . ?
O1 C1 1.493(7) . ?
O2 C11 1.370(7) . ?
O2 C3 1.452(8) . ?
O3 C8 1.408(7) . ?
O3 C17 1.453(8) . ?
O4 C14 1.402(7) . ?
O4 C19 1.407(7) . ?
C1 C2 1.504(10) . ?
C3 C4 1.513(10) . ?
C5 C10 1.357(8) . ?
C5 C6 1.367(9) . ?
C6 C7 1.399(9) . ?
C7 C8 1.406(9) . ?
C8 C9 1.321(9) . ?
C9 C10 1.375(9) . ?
C11 C16 1.392(9) . ?
C11 C12 1.430(10) . ?
C12 C13 1.416(9) . ?
C13 C14 1.365(9) . ?
C14 C15 1.396(9) . ?
C15 C16 1.416(9) . ?
C17 C18 1.510(10) . ?
C19 C20 1.479(8) . ?
C21 C22 1.346(10) . ?
C21 C26 1.355(9) . ?
C22 C23 1.365(10) . ?
C23 C24 1.386(11) . ?
C24 C25 1.398(10) . ?
C25 C26 1.395(9) . ?
C27 C28 1.410(10) . ?
C27 C32 1.402(10) . ?
C28 C29 1.430(9) . ?
C29 C30 1.337(11) . ?
C30 C31 1.418(12) . ?
C31 C32 1.386(10) . ?
C33 C38 1.399(9) . ?
C33 C34 1.410(10) . ?
C34 C35 1.427(10) . ?
C35 C36 1.361(12) . ?
C36 C37 1.416(12) . ?
C37 C38 1.336(11) . ?
C39 C40 1.387(10) . ?
C39 C44 1.418(10) . ?
C40 C41 1.351(10) . ?
C41 C42 1.473(14) . ?
C42 C43 1.289(14) . ?
C43 C44 1.389(10) . ?
C45 C50 1.381(10) . ?
C45 C46 1.421(11) . ?
C46 C47 1.435(10) . ?
C47 C48 1.274(12) . ?
C48 C49 1.456(13) . ?
C49 C50 1.391(10) . ?
C51 C56 1.341(9) . ?
C51 C52 1.389(9) . ?
C52 C53 1.443(9) . ?
C53 C54 1.364(10) . ?
C54 C55 1.404(11) . ?
C55 C56 1.385(9) . ?
C57 C62 1.366(9) . ?
C57 C58 1.390(8) . ?
C58 C59 1.299(9) . ?
C59 C60 1.422(11) . ?
C60 C61 1.360(11) . ?
C61 C62 1.425(9) . ?
C63 C64 1.397(9) . ?
C63 C68 1.434(9) . ?
C64 C65 1.392(9) . ?
C65 C66 1.387(11) . ?
C66 C67 1.351(10) . ?
C67 C68 1.377(9) . ?
